data_9017770
loop_
_publ_author_name
'Bindi, L.'
'Camara, F.'
'Gain, S. E. M.'
'Griffin, W. L.'
'Huang, J.'
'Saunders, M.'
'Toledo, V.'

_publ_section_title
;
 Kishonite, VH2, and oreillyite, Cr2N, two new minerals from the corundum
 xenocrysts of Mt Carmel, Northern Israel
;
_journal_name_full Minerals
_journal_page_last 1118
_journal_volume 10
_journal_year 2020
_chemical_compound_source 'Mt Carmel, Israel'
_chemical_formula_sum 'Cr N0.47'
_chemical_name_mineral Oreillyite
_space_group_IT_number 194
_space_group_name_Hall '-P 6c 2c'
_space_group_name_H-M_alt 'P 63/m m c'
_symmetry_space_group_name_H-M 'P 63/m m c'
_cell_angle_alpha 90
_cell_angle_beta 90
_cell_angle_gamma 120
_cell_length_a 4.7853
_cell_length_b 4.7853
_cell_length_c 4.4630
_cell_formula_units_Z 2
_cell_volume 88.507
_database_code_amcsd 0020923
_exptl_crystal_density_diffrn 2.198
_cod_data_source_file inputs/fixed/downloads/18/18734.cif
_cod_data_source_block 18734
_cod_original_formula_sum 'Cr N.47'
_cod_database_code 9017770

loop_
_space_group_symop_operation_xyz
x,y,z
-x,-x+y,1/2+z
x,x-y,1/2-z
-x+y,-x,1/2-z
x-y,x,1/2+z
-y,-x,z
y,x,-z
y,-x+y,-z
-y,x-y,z
x-y,-y,1/2+z
-x+y,y,1/2-z
x,y,1/2-z
-x,-y,1/2+z
x,x-y,z
-x,-x+y,-z
x-y,x,-z
-x+y,-x,z
y,x,1/2+z
-y,-x,1/2-z
-y,x-y,1/2-z
y,-x+y,1/2+z
-x+y,y,z
x-y,-y,-z
-x,-y,-z

loop_
_atom_site_label
_atom_site_fract_x
_atom_site_fract_y
_atom_site_fract_z
_atom_site_occupancy
_atom_site_U_iso_or_equiv
Cr 0.33333 0.66667 0.25000 1.00000 0.01200
N 0.00000 0.00000 0.00000 0.47000 0.01500

loop_
_cod_related_entry_id
_cod_related_entry_database
_cod_related_entry_code
1 AMCSD 0020923
